data_2013695
loop_
_publ_author_name
'Tokaychuk, Yaroslav O.'
'Filinchuk, Yaroslav E.'
'Fedorchuk, Anatoliy O.'
'Bodak, Oksana I.'

_publ_section_title
;
 Partial Sn-atom ordering in Sm~3~Ga~0.80{--~2.48}Sn~4.20{--~2.52}
;
_journal_issue 12
_journal_name_full 'Acta Crystallographica Section C'
_journal_page_first i125
_journal_page_last i127
_journal_paper_doi 10.1107/S0108270103024776
_journal_volume 59
_journal_year 2003
_chemical_formula_moiety 'Ga1.89 Sm3 Sn3.11'
_chemical_formula_sum 'Ga1.89 Sm3 Sn3.11'
_chemical_formula_weight 951.80
_chemical_name_systematic
;
Trisamarium digallide tristannide
;
_space_group_IT_number 63
_symmetry_cell_setting orthorhombic
_symmetry_space_group_name_Hall '-C 2c 2'
_symmetry_space_group_name_H-M 'C m c m'
_atom_sites_solution_primary direct
_atom_sites_solution_secondary difmap
_cell_angle_alpha 90
_cell_angle_beta 90
_cell_angle_gamma 90
_cell_formula_units_Z 4
_cell_length_a 9.9680(13)
_cell_length_b 7.9720(17)
_cell_length_c 10.056(2)
_cell_measurement_reflns_used 1823
_cell_measurement_temperature 293.0(10)
_cell_measurement_theta_max 30.0
_cell_measurement_theta_min 4.0
_cell_volume 799.1(3)
_computing_cell_refinement 'CELL in IPDS Software'
_computing_data_collection 'EXPOSE in IPDS Software (Stoe & Cie, 1999)'
_computing_data_reduction 'INTEGRATE in IPDS Software'
_computing_molecular_graphics 'ATOMS (Dowty, 1993)'
_computing_publication_material SHELXL97
_computing_structure_refinement 'SHELXL97 (Sheldrick, 1997)'
_computing_structure_solution 'SHELXS97 (Sheldrick, 1997)'
_diffrn_ambient_temperature 293.0(10)
_diffrn_measured_fraction_theta_full 1.000
_diffrn_measured_fraction_theta_max 1.000
_diffrn_measurement_device_type 'Stoe IPDS'
_diffrn_measurement_method '\f oscillation'
_diffrn_radiation_monochromator graphite
_diffrn_radiation_source 'fine-focus sealed tube'
_diffrn_radiation_type MoK\a
_diffrn_radiation_wavelength 0.71069
_diffrn_reflns_av_R_equivalents 0.060
_diffrn_reflns_av_sigmaI/netI 0.033
_diffrn_reflns_limit_h_max 14
_diffrn_reflns_limit_h_min -13
_diffrn_reflns_limit_k_max 10
_diffrn_reflns_limit_k_min -11
_diffrn_reflns_limit_l_max 14
_diffrn_reflns_limit_l_min -14
_diffrn_reflns_number 3252
_diffrn_reflns_theta_full 29.99
_diffrn_reflns_theta_max 29.99
_diffrn_reflns_theta_min 3.85
_diffrn_standards_decay_% none
_diffrn_standards_interval_time 10
_diffrn_standards_number 200
_exptl_absorpt_coefficient_mu 37.381
_exptl_absorpt_correction_T_max 0.414
_exptl_absorpt_correction_T_min 0.155
_exptl_absorpt_correction_type analytical
_exptl_absorpt_process_details '(X-RED; Stoe & Cie, 1999)'
_exptl_crystal_colour 'metallic light grey'
_exptl_crystal_density_diffrn 7.911
_exptl_crystal_density_meas ?
_exptl_crystal_density_method 'not measured'
_exptl_crystal_description plate-like
_exptl_crystal_F_000 1600
_exptl_crystal_size_max 0.07
_exptl_crystal_size_mid 0.06
_exptl_crystal_size_min 0.03
_refine_diff_density_max 2.47
_refine_diff_density_min -2.61
_refine_ls_extinction_method none
_refine_ls_goodness_of_fit_ref 0.990
_refine_ls_hydrogen_treatment none
_refine_ls_matrix_type full
_refine_ls_number_parameters 29
_refine_ls_number_reflns 640
_refine_ls_number_restraints 0
_refine_ls_restrained_S_all 0.990
_refine_ls_R_factor_all 0.031
_refine_ls_R_factor_gt 0.024
_refine_ls_shift/su_max 0.000
_refine_ls_shift/su_mean 0.000
_refine_ls_structure_factor_coef Fsqd
_refine_ls_weighting_details 'calc w = 1/[\s^2^(Fo^2^)+(0.031P)^2^] where P=(Fo^2^+2Fc^2^)/3'
_refine_ls_weighting_scheme calc
_refine_ls_wR_factor_gt 0.052
_refine_ls_wR_factor_ref 0.053
_reflns_number_gt 556
_reflns_number_total 640
_reflns_threshold_expression I>2\s(I)
_cod_data_source_file sq1031.cif
_cod_data_source_block I
_cod_depositor_comments
;
The following automatic conversions were performed:

'_exptl_crystal_density_meas' value 'not measured' was changed to '?'
- the value is perceived as not measured.

Automatic conversion script
Id: cif_fix_values 3008 2015-01-20 13:52:24Z robertas 
;
_cod_database_code 2013695
_cod_database_fobs_code 2013695

loop_
_symmetry_equiv_pos_as_xyz
'x, y, z'
'-x, -y, z+1/2'
'-x, y, -z+1/2'
'x, -y, -z'
'x+1/2, y+1/2, z'
'-x+1/2, -y+1/2, z+1/2'
'-x+1/2, y+1/2, -z+1/2'
'x+1/2, -y+1/2, -z'
'-x, -y, -z'
'x, y, -z-1/2'
'x, -y, z-1/2'
'-x, y, z'
'-x+1/2, -y+1/2, -z'
'x+1/2, y+1/2, -z-1/2'
'x+1/2, -y+1/2, z-1/2'
'-x+1/2, y+1/2, z'

loop_
_atom_site_label
_atom_site_fract_x
_atom_site_fract_y
_atom_site_fract_z
_atom_site_U_iso_or_equiv
_atom_site_adp_type
_atom_site_calc_flag
_atom_site_refinement_flags
_atom_site_occupancy
_atom_site_disorder_assembly
_atom_site_disorder_group
_atom_site_type_symbol
Sn1 0.20466(6) 0.28795(8) 0.2500 0.0104(2) Uani d SP 0.930(12) . . Sn
Ga1 0.20466(6) 0.28795(8) 0.2500 0.0104(2) Uani d SP 0.070(12) . . Ga
Sn2 0.0000 0.31416(11) 0.04613(8) 0.0120(3) Uani d SP 0.356(12) . . Sn
Ga2 0.0000 0.31416(11) 0.04613(8) 0.0120(3) Uani d SP 0.644(12) . . Ga
Sm1 0.20025(4) 0.0000 0.0000 0.00926(14) Uani d S 1 . . Sm
Sn3 0.0000 0.02592(13) 0.2500 0.0091(4) Uani d SP 0.535(17) . . Sn
Ga3 0.0000 0.02592(13) 0.2500 0.0091(4) Uani d SP 0.465(17) . . Ga
Sm2 0.0000 0.63989(8) 0.2500 0.00969(15) Uani d S 1 . . Sm

loop_
_atom_site_aniso_label
_atom_site_aniso_U_11
_atom_site_aniso_U_22
_atom_site_aniso_U_33
_atom_site_aniso_U_12
_atom_site_aniso_U_13
_atom_site_aniso_U_23
Sn1 0.0075(3) 0.0131(4) 0.0108(3) -0.0020(2) 0.000 0.000
Ga1 0.0075(3) 0.0131(4) 0.0108(3) -0.0020(2) 0.000 0.000
Sn2 0.0084(4) 0.0161(5) 0.0117(4) 0.000 0.000 -0.0014(3)
Ga2 0.0084(4) 0.0161(5) 0.0117(4) 0.000 0.000 -0.0014(3)
Sm1 0.0064(2) 0.0098(2) 0.0116(2) 0.000 0.000 -0.00072(15)
Sn3 0.0074(5) 0.0092(6) 0.0107(5) 0.000 0.000 0.000
Ga3 0.0074(5) 0.0092(6) 0.0107(5) 0.000 0.000 0.000
Sm2 0.0061(3) 0.0100(3) 0.0130(3) 0.000 0.000 0.000

loop_
_atom_type_symbol
_atom_type_description
_atom_type_scat_dispersion_real
_atom_type_scat_dispersion_imag
_atom_type_scat_source
Ga Ga 0.2307 1.6083 'International Tables Vol C Tables 4.2.6.8 and 6.1.1.4'
Sn Sn -0.6537 1.4246 'International Tables Vol C Tables 4.2.6.8 and 6.1.1.4'
Sm Sm -0.1638 3.4418 'International Tables Vol C Tables 4.2.6.8 and 6.1.1.4'

loop_
_geom_angle_atom_site_label_1
_geom_angle_atom_site_label_2
_geom_angle_atom_site_label_3
_geom_angle_site_symmetry_1
_geom_angle_site_symmetry_3
_geom_angle
Sn2 Sn1 Ga2 . 10_556 89.98(3)
Sn2 Sn1 Sn2 . 10_556 89.98(3)
Ga2 Sn1 Sn2 10_556 10_556 0.00(4)
Sn2 Sn1 Sn3 . . 63.90(2)
Ga2 Sn1 Sn3 10_556 . 63.90(2)
Sn2 Sn1 Sn3 10_556 . 63.90(2)
Sn2 Sn1 Sm2 . 5_545 132.829(19)
Ga2 Sn1 Sm2 10_556 5_545 132.829(19)
Sn2 Sn1 Sm2 10_556 5_545 132.829(19)
Sn3 Sn1 Sm2 . 5_545 112.47(3)
Sn2 Sn1 Sm1 . 6 137.02(3)
Ga2 Sn1 Sm1 10_556 6 67.156(19)
Sn2 Sn1 Sm1 10_556 6 67.156(19)
Sn3 Sn1 Sm1 . 6 126.131(13)
Sm2 Sn1 Sm1 5_545 6 85.469(17)
Sn2 Sn1 Sm1 . 13 67.156(19)
Ga2 Sn1 Sm1 10_556 13 137.02(3)
Sn2 Sn1 Sm1 10_556 13 137.02(3)
Sn3 Sn1 Sm1 . 13 126.131(13)
Sm2 Sn1 Sm1 5_545 13 85.469(17)
Sm1 Sn1 Sm1 6 13 104.74(2)
Sn2 Sn1 Sm1 . . 61.15(2)
Ga2 Sn1 Sm1 10_556 . 124.16(3)
Sn2 Sn1 Sm1 10_556 . 124.16(3)
Sn3 Sn1 Sm1 . . 60.569(16)
Sm2 Sn1 Sm1 5_545 . 76.177(16)
Sm1 Sn1 Sm1 6 . 161.39(2)
Sm1 Sn1 Sm1 13 . 77.180(16)
Sn2 Sn1 Sm1 . 10_556 124.16(3)
Ga2 Sn1 Sm1 10_556 10_556 61.15(2)
Sn2 Sn1 Sm1 10_556 10_556 61.15(2)
Sn3 Sn1 Sm1 . 10_556 60.569(16)
Sm2 Sn1 Sm1 5_545 10_556 76.177(16)
Sm1 Sn1 Sm1 6 10_556 77.180(16)
Sm1 Sn1 Sm1 13 10_556 161.39(2)
Sm1 Sn1 Sm1 . 10_556 95.19(2)
Sn2 Sn1 Sm2 . . 61.84(2)
Ga2 Sn1 Sm2 10_556 . 61.84(2)
Sn2 Sn1 Sm2 10_556 . 61.84(2)
Sn3 Sn1 Sm2 . . 99.66(3)
Sm2 Sn1 Sm2 5_545 . 147.87(3)
Sm1 Sn1 Sm2 6 . 75.220(17)
Sm1 Sn1 Sm2 13 . 75.220(17)
Sm1 Sn1 Sm2 . . 122.530(15)
Sm1 Sn1 Sm2 10_556 . 122.530(15)
Sn1 Sn2 Ga1 . 3 89.42(3)
Sn1 Sn2 Sn1 . 3 89.42(3)
Ga1 Sn2 Sn1 3 3 0.00(3)
Sn1 Sn2 Sm2 . 9_565 135.277(15)
Ga1 Sn2 Sm2 3 9_565 135.277(15)
Sn1 Sn2 Sm2 3 9_565 135.277(15)
Sn1 Sn2 Sn3 . . 58.37(2)
Ga1 Sn2 Sn3 3 . 58.37(2)
Sn1 Sn2 Sn3 3 . 58.37(2)
Sm2 Sn2 Sn3 9_565 . 138.75(4)
Sn1 Sn2 Ga2 . 9_565 106.26(3)
Ga1 Sn2 Ga2 3 9_565 106.26(3)
Sn1 Sn2 Ga2 3 9_565 106.26(3)
Sm2 Sn2 Ga2 9_565 9_565 65.60(3)
Sn3 Sn2 Ga2 . 9_565 155.65(4)
Sn1 Sn2 Sn2 . 9_565 106.26(3)
Ga1 Sn2 Sn2 3 9_565 106.26(3)
Sn1 Sn2 Sn2 3 9_565 106.26(3)
Sm2 Sn2 Sn2 9_565 9_565 65.60(3)
Sn3 Sn2 Sn2 . 9_565 155.65(4)
Ga2 Sn2 Sn2 9_565 9_565 0.00(3)
Sn1 Sn2 Sm1 . 9 118.65(3)
Ga1 Sn2 Sm1 3 9 67.147(18)
Sn1 Sn2 Sm1 3 9 67.147(18)
Sm2 Sn2 Sm1 9_565 9 87.26(2)
Sn3 Sn2 Sm1 . 9 61.18(2)
Ga2 Sn2 Sm1 9_565 9 134.09(2)
Sn2 Sn2 Sm1 9_565 9 134.09(2)
Sn1 Sn2 Sm1 . . 67.147(18)
Ga1 Sn2 Sm1 3 . 118.65(3)
Sn1 Sn2 Sm1 3 . 118.65(3)
Sm2 Sn2 Sm1 9_565 . 87.26(2)
Sn3 Sn2 Sm1 . . 61.18(2)
Ga2 Sn2 Sm1 9_565 . 134.09(2)
Sn2 Sn2 Sm1 9_565 . 134.09(2)
Sm1 Sn2 Sm1 9 . 76.17(3)
Sn1 Sn2 Sm2 . . 67.57(2)
Ga1 Sn2 Sm2 3 . 67.57(2)
Sn1 Sn2 Sm2 3 . 67.57(2)
Sm2 Sn2 Sm2 9_565 . 121.28(3)
Sn3 Sn2 Sm2 . . 99.97(3)
Ga2 Sn2 Sm2 9_565 . 55.68(3)
Sn2 Sn2 Sm2 9_565 . 55.68(3)
Sm1 Sn2 Sm2 9 . 134.128(18)
Sm1 Sn2 Sm2 . . 134.128(18)
Ga1 Sm1 Sn1 7_545 7_545 0.00(3)
Ga1 Sm1 Ga1 7_545 13 145.25(3)
Sn1 Sm1 Ga1 7_545 13 145.25(3)
Ga1 Sm1 Sn1 7_545 13 145.25(3)
Sn1 Sm1 Sn1 7_545 13 145.25(3)
Ga1 Sm1 Sn1 13 13 0.00(3)
Ga1 Sm1 Ga3 7_545 9 140.36(2)
Sn1 Sm1 Ga3 7_545 9 140.36(2)
Ga1 Sm1 Ga3 13 9 66.456(18)
Sn1 Sm1 Ga3 13 9 66.456(18)
Ga1 Sm1 Sn3 7_545 9 140.36(2)
Sn1 Sm1 Sn3 7_545 9 140.36(2)
Ga1 Sm1 Sn3 13 9 66.456(18)
Sn1 Sm1 Sn3 13 9 66.456(18)
Ga3 Sm1 Sn3 9 9 0.00(4)
Ga1 Sm1 Sn3 7_545 . 66.456(18)
Sn1 Sm1 Sn3 7_545 . 66.456(18)
Ga1 Sm1 Sn3 13 . 140.36(2)
Sn1 Sm1 Sn3 13 . 140.36(2)
Ga3 Sm1 Sn3 9 . 103.290(18)
Sn3 Sm1 Sn3 9 . 103.290(18)
Ga1 Sm1 Ga2 7_545 9 83.43(2)
Sn1 Sm1 Ga2 7_545 9 83.43(2)
Ga1 Sm1 Ga2 13 9 118.870(19)
Sn1 Sm1 Ga2 13 9 118.870(19)
Ga3 Sm1 Ga2 9 9 57.01(2)
Sn3 Sm1 Ga2 9 9 57.01(2)
Sn3 Sm1 Ga2 . 9 77.23(2)
Ga1 Sm1 Sn2 7_545 9 83.43(2)
Sn1 Sm1 Sn2 7_545 9 83.43(2)
Ga1 Sm1 Sn2 13 9 118.870(19)
Sn1 Sm1 Sn2 13 9 118.870(19)
Ga3 Sm1 Sn2 9 9 57.01(2)
Sn3 Sm1 Sn2 9 9 57.01(2)
Sn3 Sm1 Sn2 . 9 77.23(2)
Ga2 Sm1 Sn2 9 9 0.00(3)
Ga1 Sm1 Sn2 7_545 . 118.870(19)
Sn1 Sm1 Sn2 7_545 . 118.870(19)
Ga1 Sm1 Sn2 13 . 83.43(2)
Sn1 Sm1 Sn2 13 . 83.43(2)
Ga3 Sm1 Sn2 9 . 77.23(2)
Sn3 Sm1 Sn2 9 . 77.23(2)
Sn3 Sm1 Sn2 . . 57.01(2)
Ga2 Sm1 Sn2 9 . 103.83(3)
Sn2 Sm1 Sn2 9 . 103.83(3)
Sn1 Sn3 Ga1 . 3 88.64(4)
Sn1 Sn3 Sn1 . 3 88.64(4)
Ga1 Sn3 Sn1 3 3 0.00(2)
Sn1 Sn3 Sm2 . 1_545 135.68(2)
Ga1 Sn3 Sm2 3 1_545 135.68(2)
Sn1 Sn3 Sm2 3 1_545 135.68(2)
Sn1 Sn3 Ga2 . 10_556 57.74(2)
Ga1 Sn3 Ga2 3 10_556 57.74(2)
Sn1 Sn3 Ga2 3 10_556 57.74(2)
Sm2 Sn3 Ga2 1_545 10_556 138.26(2)
Sn1 Sn3 Sn2 . 10_556 57.74(2)
Ga1 Sn3 Sn2 3 10_556 57.74(2)
Sn1 Sn3 Sn2 3 10_556 57.74(2)
Sm2 Sn3 Sn2 1_545 10_556 138.26(2)
Ga2 Sn3 Sn2 10_556 10_556 0.00(3)
Sn1 Sn3 Sn2 . . 57.74(2)
Ga1 Sn3 Sn2 3 . 57.74(2)
Sn1 Sn3 Sn2 3 . 57.74(2)
Sm2 Sn3 Sn2 1_545 . 138.26(2)
Ga2 Sn3 Sn2 10_556 . 83.48(4)
Sn2 Sn3 Sn2 10_556 . 83.48(4)
Sn1 Sn3 Sm1 . 9 118.65(2)
Ga1 Sn3 Sm1 3 9 67.195(12)
Sn1 Sn3 Sm1 3 9 67.195(12)
Sm2 Sn3 Sm1 1_545 9 86.316(18)
Ga2 Sn3 Sm1 10_556 9 124.63(3)
Sn2 Sn3 Sm1 10_556 9 124.63(3)
Sn2 Sn3 Sm1 . 9 61.812(16)
Sn1 Sn3 Sm1 . 10_556 67.195(12)
Ga1 Sn3 Sm1 3 10_556 118.65(2)
Sn1 Sn3 Sm1 3 10_556 118.65(2)
Sm2 Sn3 Sm1 1_545 10_556 86.316(18)
Ga2 Sn3 Sm1 10_556 10_556 61.812(16)
Sn2 Sn3 Sm1 10_556 10_556 61.812(16)
Sn2 Sn3 Sm1 . 10_556 124.63(3)
Sm1 Sn3 Sm1 9 10_556 172.63(4)
Sn1 Sn3 Sm1 . 2 118.65(2)
Ga1 Sn3 Sm1 3 2 67.195(12)
Sn1 Sn3 Sm1 3 2 67.195(12)
Sm2 Sn3 Sm1 1_545 2 86.316(18)
Ga2 Sn3 Sm1 10_556 2 61.812(16)
Sn2 Sn3 Sm1 10_556 2 61.812(16)
Sn2 Sn3 Sm1 . 2 124.63(3)
Sm1 Sn3 Sm1 9 2 102.804(18)
Sm1 Sn3 Sm1 10_556 2 76.710(18)
Ga2 Sm2 Sn2 2_565 2_565 0.00(3)
Ga2 Sm2 Ga2 2_565 9_565 165.97(4)
Sn2 Sm2 Ga2 2_565 9_565 165.97(4)
Ga2 Sm2 Sn2 2_565 9_565 165.97(4)
Sn2 Sm2 Sn2 2_565 9_565 165.97(4)
Ga2 Sm2 Sn2 9_565 9_565 0.00(3)
Ga2 Sm2 Ga3 2_565 1_565 82.99(2)
Sn2 Sm2 Ga3 2_565 1_565 82.99(2)
Ga2 Sm2 Ga3 9_565 1_565 82.99(2)
Sn2 Sm2 Ga3 9_565 1_565 82.99(2)
Ga2 Sm2 Sn3 2_565 1_565 82.99(2)
Sn2 Sm2 Sn3 2_565 1_565 82.99(2)
Ga2 Sm2 Sn3 9_565 1_565 82.99(2)
Sn2 Sm2 Sn3 9_565 1_565 82.99(2)
Ga3 Sm2 Sn3 1_565 1_565 0.0
Ga2 Sm2 Ga1 2_565 7 87.396(9)
Sn2 Sm2 Ga1 2_565 7 87.396(9)
Ga2 Sm2 Ga1 9_565 7 87.396(9)
Sn2 Sm2 Ga1 9_565 7 87.396(9)
Ga3 Sm2 Ga1 1_565 7 68.153(17)
Sn3 Sm2 Ga1 1_565 7 68.153(17)
Ga2 Sm2 Sn1 2_565 7 87.396(9)
Sn2 Sm2 Sn1 2_565 7 87.396(9)
Ga2 Sm2 Sn1 9_565 7 87.396(9)
Sn2 Sm2 Sn1 9_565 7 87.396(9)
Ga3 Sm2 Sn1 1_565 7 68.153(17)
Sn3 Sm2 Sn1 1_565 7 68.153(17)
Ga1 Sm2 Sn1 7 7 0.00(2)
Ga2 Sm2 Sn1 2_565 5_455 87.396(9)
Sn2 Sm2 Sn1 2_565 5_455 87.396(9)
Ga2 Sm2 Sn1 9_565 5_455 87.396(9)
Sn2 Sm2 Sn1 9_565 5_455 87.396(9)
Ga3 Sm2 Sn1 1_565 5_455 68.153(17)
Sn3 Sm2 Sn1 1_565 5_455 68.153(17)
Ga1 Sm2 Sn1 7 5_455 136.31(3)
Sn1 Sm2 Sn1 7 5_455 136.31(3)
Ga2 Sm2 Ga1 2_565 5_455 87.396(9)
Sn2 Sm2 Ga1 2_565 5_455 87.396(9)
Ga2 Sm2 Ga1 9_565 5_455 87.396(9)
Sn2 Sm2 Ga1 9_565 5_455 87.396(9)
Ga3 Sm2 Ga1 1_565 5_455 68.153(17)
Sn3 Sm2 Ga1 1_565 5_455 68.153(17)
Ga1 Sm2 Ga1 7 5_455 136.31(3)
Sn1 Sm2 Ga1 7 5_455 136.31(3)
Sn1 Sm2 Ga1 5_455 5_455 0.00(2)
Ga2 Sm2 Sn2 2_565 . 135.30(3)
Sn2 Sm2 Sn2 2_565 . 135.30(3)
Ga2 Sm2 Sn2 9_565 . 58.72(3)
Sn2 Sm2 Sn2 9_565 . 58.72(3)
Ga3 Sm2 Sn2 1_565 . 141.709(18)
Sn3 Sm2 Sn2 1_565 . 141.709(18)
Ga1 Sm2 Sn2 7 . 106.982(13)
Sn1 Sm2 Sn2 7 . 106.982(13)
Sn1 Sm2 Sn2 5_455 . 106.982(13)
Ga1 Sm2 Sn2 5_455 . 106.982(13)

loop_
_geom_bond_atom_site_label_1
_geom_bond_atom_site_label_2
_geom_bond_site_symmetry_2
_geom_bond_distance
_geom_bond_publ_flag
Sn1 Sn2 . 2.8997(8) yes
Sn1 Ga2 10_556 2.8997(8) no
Sn1 Sn2 10_556 2.8997(8) no
Sn1 Ga2 10_556 2.8997(8) no
Sn1 Sn3 . 2.9198(10) yes
Sn1 Ga3 . 2.9198(10) no
Sn1 Sm2 5_545 3.1718(7) yes
Sn1 Sm1 6 3.1743(6) yes
Sn1 Sm1 13 3.1743(6) no
Sn1 Sm1 . 3.4046(7) yes
Sn1 Sm1 10_556 3.4046(7) no
Sn1 Sm2 . 3.4689(10) yes
Sn2 Ga1 3 2.8997(8) no
Sn2 Sn1 3 2.8997(8) no
Sn2 Sm2 9_565 3.0003(10) yes
Sn2 Sn3 . 3.0794(12) yes
Sn2 Ga3 . 3.0794(12) no
Sn2 Ga2 9_565 3.1049(18) yes
Sn2 Sn2 9_565 3.1049(18) no
Sn2 Sm1 9 3.2360(9) yes
Sn2 Sm1 . 3.2360(9) no
Sn2 Sm2 . 3.3085(11) yes
Sm1 Ga1 7_545 3.1743(6) no
Sm1 Sn1 7_545 3.1743(6) yes
Sm1 Ga1 13 3.1743(6) no
Sm1 Sn1 13 3.1743(6) no
Sm1 Ga3 9 3.2167(5) no
Sm1 Sn3 9 3.2167(5) no
Sm1 Ga3 . 3.2167(5) no
Sm1 Sn3 . 3.2167(5) yes
Sm1 Ga2 9 3.2360(9) no
Sm1 Sn2 9 3.2360(9) yes
Sn3 Ga1 3 2.9198(10) no
Sn3 Sn1 3 2.9198(10) yes
Sn3 Sm2 1_545 3.0775(14) yes
Sn3 Ga2 10_556 3.0794(12) no
Sn3 Sn2 10_556 3.0794(12) no
Sn3 Sm1 9 3.2167(5) no
Sn3 Sm1 10_556 3.2167(5) yes
Sn3 Sm1 2 3.2167(5) no
Sm2 Ga2 2_565 3.0003(10) no
Sm2 Sn2 2_565 3.0003(10) no
Sm2 Ga2 9_565 3.0003(10) no
Sm2 Sn2 9_565 3.0003(10) no
Sm2 Ga3 1_565 3.0775(14) no
Sm2 Sn3 1_565 3.0775(14) no
Sm2 Ga1 7 3.1718(7) no
Sm2 Sn1 7 3.1718(7) no
Sm2 Sn1 5_455 3.1718(7) no
Sm2 Ga1 5_455 3.1718(7) no
